data_7055989
loop_
_publ_author_name
'Khasanov, Albert F.'
'Kopchuk, Dmitry S.'
'Kovalev, Igor S.'
'Taniya, Olga S.'
'Giri, Kousik'
'Slepukhin, Pavel A.'
'Santra, Sougata'
'Rahman, Matiur'
'Majee, Adinath'
'Charushin, Valery N.'
'Chupakhin, Oleg N.'

_publ_section_title
;
 Extended cavity pyrene-based iptycenes for the turn-off fluorescence
 detection of RDX and common nitroaromatic explosives
;
_journal_issue 6
_journal_name_full 'New J. Chem.'
_journal_page_first 2309
_journal_paper_doi 10.1039/C6NJ02956F
_journal_volume 41
_journal_year 2017
_chemical_absolute_configuration unk
_chemical_formula_moiety 'C44 H24 Br2, C9 H12'
_chemical_formula_sum 'C53 H36 Br2'
_chemical_formula_weight 832.64
_chemical_name_systematic
;
 ? 
;
_space_group_crystal_system triclinic
_space_group_IT_number 1
_space_group_name_Hall 'P 1'
_space_group_name_H-M_alt 'P 1'
_symmetry_space_group_name_Hall 'P 1'
_symmetry_space_group_name_H-M 'P 1'
_atom_sites_solution_hydrogens geom
_atom_sites_solution_primary iterative
_atom_sites_solution_secondary difmap
_audit_creation_date 2016-05-11
_audit_creation_method
;
  Olex2 1.2-ac2
  (compiled 2012.03.27 svn.r2268, GUI svn.r4156)
;
_audit_update_record
;
2016-06-16 deposited with the CCDC.
2017-02-06 downloaded from the CCDC.
;
_cell_angle_alpha 76.634(8)
_cell_angle_beta 89.729(7)
_cell_angle_gamma 64.661(8)
_cell_formula_units_Z 1
_cell_length_a 8.3886(7)
_cell_length_b 9.0069(8)
_cell_length_c 14.5283(13)
_cell_measurement_reflns_used 2053
_cell_measurement_temperature 295(2)
_cell_measurement_theta_max 25.6900
_cell_measurement_theta_min 2.5810
_cell_volume 959.66(17)
_computing_cell_refinement
;
CrysAlisPro, Agilent Technologies,
Version 1.171.36.32 (release 02-08-2013 CrysAlis171 .NET)
(compiled Aug  2 2013,16:46:58)
;
_computing_data_collection
;
CrysAlisPro, Agilent Technologies,
Version 1.171.36.32 (release 02-08-2013 CrysAlis171 .NET)
(compiled Aug  2 2013,16:46:58)
;
_computing_data_reduction
;
CrysAlisPro, Agilent Technologies,
Version 1.171.36.32 (release 02-08-2013 CrysAlis171 .NET)
(compiled Aug  2 2013,16:46:58)
;
_computing_molecular_graphics
;
O. V. Dolomanov, L. J. Bourhis, R. J. Gildea, J. A. K. Howard and H. Puschmann,
OLEX2: a complete structure solution, refinement and analysis program.
J. Appl. Cryst. (2009). 42, 339-341.
;
_computing_publication_material
;
O. V. Dolomanov, L. J. Bourhis, R. J. Gildea, J. A. K. Howard and H. Puschmann,
OLEX2: a complete structure solution, refinement and analysis program.
J. Appl. Cryst. (2009). 42, 339-341.
;
_computing_structure_refinement
;
SHELXL, G.M. Sheldrick, Acta Cryst.
(2008). A64, 112-122
;
_computing_structure_solution
;
olex2.solve (L.J. Bourhis, O.V. Dolomanov, R.J. Gildea, J.A.K. Howard,
H. Puschmann, in preparation, 2011)
;
_diffrn_ambient_temperature 295(2)
_diffrn_detector_area_resol_mean 15.9555
_diffrn_measured_fraction_theta_full 0.6929
_diffrn_measured_fraction_theta_max 0.9629
_diffrn_measurement_details
;
#__ type_ start__ end____ width___ exp.time_
  1 omega  -25.00   15.00   1.0000  180.0000
omega____ theta____ kappa____ phi______ frames
    -      -20.6360  -99.0000   60.0000 40

#__ type_ start__ end____ width___ exp.time_
  2 omega  -17.00   11.00   1.0000  180.0000
omega____ theta____ kappa____ phi______ frames
    -      -20.6360  -99.0000 -150.0000 28

#__ type_ start__ end____ width___ exp.time_
  3 omega  -18.00    8.00   1.0000  180.0000
omega____ theta____ kappa____ phi______ frames
    -      -20.6360  -99.0000    0.0000 26

#__ type_ start__ end____ width___ exp.time_
  4 omega    2.00   90.00   1.0000  180.0000
omega____ theta____ kappa____ phi______ frames
    -       23.1360   57.0000  -30.0000 88

#__ type_ start__ end____ width___ exp.time_
  5 omega   38.00   84.00   1.0000  180.0000
omega____ theta____ kappa____ phi______ frames
    -       23.1360  178.0000   90.0000 46

#__ type_ start__ end____ width___ exp.time_
  6 omega   -2.00   88.00   1.0000  180.0000
omega____ theta____ kappa____ phi______ frames
    -       23.1360   38.0000 -120.0000 90

#__ type_ start__ end____ width___ exp.time_
  7 omega  -47.00   21.00   1.0000  180.0000
omega____ theta____ kappa____ phi______ frames
    -       23.1360  -38.0000   60.0000 68
;
_diffrn_measurement_device_type 'Xcalibur 3'
_diffrn_measurement_method '\w scans'
_diffrn_orient_matrix_UB_11 -0.0470382000
_diffrn_orient_matrix_UB_12 0.0519569000
_diffrn_orient_matrix_UB_13 -0.0448765000
_diffrn_orient_matrix_UB_21 0.0385900000
_diffrn_orient_matrix_UB_22 -0.0707347000
_diffrn_orient_matrix_UB_23 -0.0199860000
_diffrn_orient_matrix_UB_31 -0.0717812000
_diffrn_orient_matrix_UB_32 -0.0202663000
_diffrn_orient_matrix_UB_33 0.0115756000
_diffrn_radiation_monochromator graphite
_diffrn_radiation_type 'Mo K\a'
_diffrn_radiation_wavelength 0.7107
_diffrn_reflns_av_R_equivalents 0.0306
_diffrn_reflns_av_unetI/netI 0.0522
_diffrn_reflns_limit_h_max 10
_diffrn_reflns_limit_h_min -9
_diffrn_reflns_limit_k_max 11
_diffrn_reflns_limit_k_min -11
_diffrn_reflns_limit_l_max 13
_diffrn_reflns_limit_l_min -18
_diffrn_reflns_number 7107
_diffrn_reflns_theta_full 26.00
_diffrn_reflns_theta_max 26.37
_diffrn_reflns_theta_min 2.59
_diffrn_source 'Enhance (Mo) X-ray Source'
_exptl_absorpt_coefficient_mu 2.150
_exptl_absorpt_correction_T_max 1.00000
_exptl_absorpt_correction_T_min 0.74231
_exptl_absorpt_correction_type multi-scan
_exptl_absorpt_process_details
;
CrysAlisPro, Agilent Technologies,
Version 1.171.36.32 (release 02-08-2013 CrysAlis171 .NET)
(compiled Aug  2 2013,16:46:58)
Empirical absorption correction using spherical harmonics,
 implemented in SCALE3 ABSPACK scaling algorithm.
;
_exptl_crystal_colour 'light yellow'
_exptl_crystal_colour_modifier light
_exptl_crystal_colour_primary yellow
_exptl_crystal_density_diffrn 1.441
_exptl_crystal_density_method 'not measured'
_exptl_crystal_description prism
_exptl_crystal_F_000 424
_exptl_crystal_recrystallization_method 'crystallisation from 2,4,6-trimethylbenzene'
_exptl_crystal_size_max 0.25
_exptl_crystal_size_mid 0.2
_exptl_crystal_size_min 0.15
_refine_diff_density_max 0.545
_refine_diff_density_min -0.463
_refine_diff_density_rms 0.088
_refine_ls_abs_structure_details 'Flack H D (1983), Acta Cryst. A39, 876-881'
_refine_ls_abs_structure_Flack 0.00(10)
_refine_ls_extinction_method none
_refine_ls_goodness_of_fit_ref 1.006
_refine_ls_hydrogen_treatment mixed
_refine_ls_matrix_type full
_refine_ls_number_parameters 497
_refine_ls_number_reflns 5001
_refine_ls_number_restraints 330
_refine_ls_restrained_S_all 1.024
_refine_ls_R_factor_all 0.0751
_refine_ls_R_factor_gt 0.0509
_refine_ls_shift/su_max 0.001
_refine_ls_shift/su_mean 0.000
_refine_ls_structure_factor_coef Fsqd
_refine_ls_weighting_details 'calc w=1/[\s^2^(Fo^2^)+(0.0950P)^2^+0.0700P] where P=(Fo^2^+2Fc^2^)/3'
_refine_ls_weighting_scheme calc
_refine_ls_wR_factor_gt 0.1305
_refine_ls_wR_factor_ref 0.1536
_reflns_number_gt 3714
_reflns_number_total 5001
_reflns_threshold_expression >2sigma(I)
_cod_data_source_file c6nj02956f2.cif
_cod_data_source_block exp_945
_cod_depositor_comments 'Adding full bibliography for 7055989--7055990.cif.'
_cod_original_cell_volume 959.66(14)
_cod_database_code 7055989
_reflns_odcompleteness_completeness 79.42
_reflns_odcompleteness_iscentric 1
_reflns_odcompleteness_theta 28.22
_olex2_submission_special_instructions 'No special instructions were received'

loop_
_space_group_symop_id
_space_group_symop_operation_xyz
1 'x, y, z'

loop_
_atom_site_label
_atom_site_type_symbol
_atom_site_fract_x
_atom_site_fract_y
_atom_site_fract_z
_atom_site_U_iso_or_equiv
_atom_site_adp_type
_atom_site_occupancy
_atom_site_symmetry_multiplicity
_atom_site_calc_flag
_atom_site_refinement_flags
Br1 Br 0.54563(8) 0.74540(8) 0.93228(6) 0.0559(4) Uani 1 1 d .
Br2 Br 0.74441(8) 0.14969(7) 0.44945(6) 0.0540(4) Uani 1 1 d .
C1 C 0.6528(15) 0.6655(17) 0.2972(9) 0.032(3) Uani 1 1 d U
C2 C 0.6382(15) 0.7915(15) 0.3425(10) 0.035(3) Uani 1 1 d U
C3 C 0.5095(16) 0.9568(17) 0.3011(10) 0.038(3) Uani 1 1 d U
H3 H 0.5000 1.0470 0.3252 0.045 Uiso 1 1 calc R
C4 C 0.3954(18) 0.9834(19) 0.2225(11) 0.048(4) Uani 1 1 d U
H4 H 0.3066 1.0929 0.1981 0.057 Uiso 1 1 calc R
C5 C 0.4038(18) 0.859(2) 0.1776(12) 0.056(4) Uani 1 1 d U
H5 H 0.3264 0.8851 0.1244 0.067 Uiso 1 1 calc R
C6 C 0.5324(18) 0.6961(19) 0.2160(12) 0.050(4) Uani 1 1 d U
H6 H 0.5419 0.6075 0.1904 0.060 Uiso 1 1 calc R
C7 C 0.7943(17) 0.4846(18) 0.3551(11) 0.047(4) Uani 1 1 d U
H7 H 0.8046 0.3911 0.3281 0.057 Uiso 1 1 calc R
C8 C 0.9628(17) 0.5175(19) 0.3525(11) 0.047(4) Uani 1 1 d U
C9 C 1.1242(19) 0.421(2) 0.3187(12) 0.059(4) Uani 1 1 d U
H9 H 1.1383 0.3312 0.2925 0.071 Uiso 1 1 calc R
C10 C 1.2601(18) 0.468(2) 0.3273(13) 0.064(4) Uani 1 1 d U
H10 H 1.3655 0.4162 0.3015 0.077 Uiso 1 1 calc R
C11 C 1.240(2) 0.593(3) 0.3742(15) 0.084(6) Uani 1 1 d U
H11 H 1.3381 0.6135 0.3839 0.100 Uiso 1 1 calc R
C12 C 1.0813(17) 0.6905(18) 0.4074(10) 0.051(3) Uani 1 1 d U
H12 H 1.0695 0.7770 0.4356 0.061 Uiso 1 1 calc R
C13 C 0.9470(17) 0.6502(17) 0.3958(10) 0.043(3) Uani 1 1 d U
C14 C 0.7588(17) 0.7304(18) 0.4241(11) 0.043(4) Uani 1 1 d U
H14 H 0.7434 0.8226 0.4535 0.051 Uiso 1 1 calc R
C15 C 0.7314(15) 0.5876(14) 0.4955(10) 0.028(3) Uani 1 1 d U
C16 C 0.7472(14) 0.4677(15) 0.4546(9) 0.031(3) Uani 1 1 d U
C17 C 0.7254(16) 0.3271(16) 0.5092(11) 0.036(3) Uani 1 1 d U
C18 C 0.6862(16) 0.3145(16) 0.6001(11) 0.037(3) Uani 1 1 d U
C19 C 0.6378(16) 0.1885(15) 0.6577(10) 0.038(3) Uani 1 1 d U
H19 H 0.6252 0.1123 0.6282 0.046 Uiso 1 1 calc R
C20 C 0.6098(17) 0.1724(15) 0.7497(9) 0.034(3) Uani 1 1 d U
H20 H 0.5973 0.0784 0.7849 0.041 Uiso 1 1 calc R
C21 C 0.5997(16) 0.3051(17) 0.7919(10) 0.037(3) Uani 1 1 d U
C22 C 0.6276(15) 0.4444(15) 0.7364(11) 0.035(3) Uani 1 1 d U
C23 C 0.6688(15) 0.4509(15) 0.6411(10) 0.031(3) Uani 1 1 d U
C24 C 0.6956(16) 0.5882(15) 0.5877(11) 0.035(3) Uani 1 1 d U
C25 C 0.679(2) 0.717(2) 0.6367(13) 0.057(4) Uani 1 1 d U
H25 H 0.7054 0.8036 0.6044 0.068 Uiso 1 1 calc R
C26 C 0.6276(18) 0.7227(18) 0.7245(10) 0.043(3) Uani 1 1 d U
H26 H 0.6015 0.8177 0.7475 0.052 Uiso 1 1 calc R
C27 C 0.6160(16) 0.5787(16) 0.7788(10) 0.033(3) Uani 1 1 d U
C28 C 0.5723(17) 0.5683(17) 0.8758(11) 0.038(3) Uani 1 1 d U
C29 C 0.5397(16) 0.4418(16) 0.9281(10) 0.034(3) Uani 1 1 d U
C30 C 0.5600(15) 0.2920(17) 0.8890(11) 0.038(3) Uani 1 1 d U
C31 C 0.5244(15) 0.1619(14) 0.9545(10) 0.030(3) Uani 1 1 d U
H31 H 0.5330 0.0677 0.9286 0.036 Uiso 1 1 calc R
C32 C 0.6637(15) 0.1078(16) 1.0469(9) 0.034(3) Uani 1 1 d U
C33 C 0.7931(18) -0.053(2) 1.0846(12) 0.049(4) Uani 1 1 d U
H33 H 0.8096 -0.1378 1.0542 0.059 Uiso 1 1 calc R
C34 C 0.899(2) -0.091(2) 1.1659(13) 0.059(5) Uani 1 1 d U
H34 H 0.9811 -0.2006 1.1953 0.071 Uiso 1 1 calc R
C35 C 0.8742(19) 0.045(2) 1.2009(12) 0.055(4) Uani 1 1 d U
H35 H 0.9496 0.0259 1.2534 0.065 Uiso 1 1 calc R
C36 C 0.7418(17) 0.2106(18) 1.1625(11) 0.047(3) Uani 1 1 d U
H36 H 0.7241 0.2963 1.1926 0.056 Uiso 1 1 calc R
C37 C 0.6438(17) 0.2429(17) 1.0836(11) 0.037(3) Uani 1 1 d U
C38 C 0.4965(15) 0.4039(15) 1.0330(9) 0.035(3) Uani 1 1 d U
H38 H 0.4823 0.4959 1.0624 0.042 Uiso 1 1 calc R
C39 C 0.3262(17) 0.3887(17) 1.0247(10) 0.040(3) Uani 1 1 d U
C40 C 0.169(2) 0.479(2) 1.0570(13) 0.064(5) Uani 1 1 d U
H40 H 0.1591 0.5618 1.0876 0.077 Uiso 1 1 calc R
C41 C 0.023(2) 0.446(2) 1.0441(15) 0.076(5) Uani 1 1 d U
H41 H -0.0874 0.5178 1.0588 0.091 Uiso 1 1 calc R
C42 C 0.0382(17) 0.314(2) 1.0112(12) 0.067(4) Uani 1 1 d U
H42 H -0.0540 0.2830 1.0111 0.080 Uiso 1 1 calc R
C43 C 0.1955(17) 0.2268(19) 0.9773(12) 0.060(4) Uani 1 1 d U
H43 H 0.2050 0.1428 0.9476 0.072 Uiso 1 1 calc R
C44 C 0.3436(15) 0.2610(17) 0.9866(10) 0.042(3) Uani 1 1 d U
C1S C 1.162(2) -0.094(3) 0.6483(15) 0.123(7) Uani 1 1 d DU
H1S H 1.1708 -0.1926 0.6340 0.148 Uiso 1 1 calc R
C2S C 1.1988(18) 0.0272(18) 0.5863(11) 0.089(4) Uani 1 1 d DU
C3S C 1.1849(18) 0.1776(19) 0.6071(12) 0.105(5) Uani 1 1 d DU
H3S H 1.2157 0.2510 0.5629 0.126 Uiso 1 1 calc R
C4S C 1.1259(15) 0.2205(17) 0.6927(11) 0.097(4) Uani 1 1 d DU
C5S C 1.0835(16) 0.1023(19) 0.7553(11) 0.106(4) Uani 1 1 d DU
H5S H 1.0380 0.1255 0.8116 0.127 Uiso 1 1 calc R
C6S C 1.109(2) -0.053(2) 0.7346(15) 0.095(5) Uani 1 1 d DU
C7S C 1.065(3) -0.186(3) 0.8010(17) 0.191(11) Uani 1 1 d DU
H7SA H 1.0301 -0.1516 0.8586 0.287 Uiso 1 1 calc R
H7SB H 1.1686 -0.2932 0.8157 0.287 Uiso 1 1 calc R
H7SC H 0.9706 -0.1955 0.7704 0.287 Uiso 1 1 calc R
C8S C 1.2519(14) -0.0139(17) 0.4974(9) 0.086(4) Uani 1 1 d DU
H8SA H 1.2740 0.0751 0.4577 0.129 Uiso 1 1 calc R
H8SB H 1.1590 -0.0253 0.4658 0.129 Uiso 1 1 calc R
H8SC H 1.3580 -0.1189 0.5094 0.129 Uiso 1 1 calc R
C9S C 1.1038(17) 0.3854(18) 0.7110(13) 0.123(6) Uani 1 1 d DU
H9SA H 1.1411 0.4460 0.6589 0.184 Uiso 1 1 calc R
H9SB H 1.1747 0.3628 0.7688 0.184 Uiso 1 1 calc R
H9SC H 0.9813 0.4527 0.7171 0.184 Uiso 1 1 calc R

loop_
_atom_site_aniso_label
_atom_site_aniso_U_11
_atom_site_aniso_U_22
_atom_site_aniso_U_33
_atom_site_aniso_U_23
_atom_site_aniso_U_13
_atom_site_aniso_U_12
Br1 0.0911(10) 0.0424(8) 0.0434(10) -0.0210(8) 0.0141(8) -0.0327(7)
Br2 0.0921(10) 0.0381(8) 0.0433(10) -0.0186(7) 0.0128(7) -0.0349(7)
C1 0.038(5) 0.036(5) 0.020(5) -0.005(4) 0.003(4) -0.015(4)
C2 0.046(5) 0.028(5) 0.036(6) -0.009(4) 0.019(4) -0.020(4)
C3 0.051(5) 0.031(5) 0.031(5) -0.007(4) 0.013(4) -0.018(4)
C4 0.047(6) 0.035(6) 0.038(6) 0.007(5) -0.001(5) -0.005(4)
C5 0.043(5) 0.057(7) 0.044(7) 0.005(6) -0.008(5) -0.008(5)
C6 0.058(6) 0.053(7) 0.049(7) -0.016(6) 0.000(5) -0.033(5)
C7 0.058(6) 0.043(6) 0.041(7) -0.007(5) -0.011(5) -0.025(5)
C8 0.043(6) 0.045(6) 0.042(7) -0.003(5) 0.006(5) -0.013(5)
C9 0.054(6) 0.054(7) 0.048(7) -0.006(6) 0.010(5) -0.009(5)
C10 0.045(6) 0.065(7) 0.058(7) 0.000(6) 0.014(5) -0.010(5)
C11 0.050(7) 0.098(9) 0.093(10) 0.010(7) -0.006(6) -0.041(6)
C12 0.059(6) 0.056(6) 0.036(6) 0.000(5) 0.010(5) -0.030(5)
C13 0.049(6) 0.041(6) 0.033(6) -0.010(5) 0.003(4) -0.015(4)
C14 0.054(6) 0.044(7) 0.038(7) -0.023(5) 0.012(5) -0.024(5)
C15 0.047(5) 0.016(4) 0.025(5) 0.003(4) 0.007(4) -0.021(4)
C16 0.034(5) 0.026(5) 0.027(6) -0.003(4) 0.006(4) -0.011(4)
C17 0.053(6) 0.024(5) 0.031(6) -0.015(5) 0.008(5) -0.013(4)
C18 0.046(5) 0.021(5) 0.046(7) -0.004(5) 0.007(5) -0.018(4)
C19 0.064(5) 0.024(5) 0.040(6) -0.017(4) 0.012(4) -0.026(4)
C20 0.067(6) 0.020(5) 0.018(5) 0.003(4) 0.009(4) -0.026(4)
C21 0.042(5) 0.037(6) 0.027(6) -0.010(5) -0.002(4) -0.012(4)
C22 0.046(5) 0.024(6) 0.035(6) -0.012(5) 0.001(5) -0.015(4)
C23 0.049(6) 0.021(5) 0.025(6) 0.002(4) 0.007(4) -0.020(4)
C24 0.053(6) 0.020(5) 0.042(7) -0.010(5) 0.011(5) -0.025(4)
C25 0.079(7) 0.046(7) 0.063(9) -0.025(6) 0.009(6) -0.039(6)
C26 0.070(6) 0.036(5) 0.028(6) -0.014(5) 0.008(4) -0.025(4)
C27 0.047(5) 0.028(5) 0.026(6) -0.010(5) 0.003(4) -0.019(4)
C28 0.050(6) 0.037(6) 0.035(7) -0.013(5) -0.002(5) -0.024(5)
C29 0.054(6) 0.024(5) 0.029(6) -0.008(4) 0.001(4) -0.020(4)
C30 0.036(5) 0.040(6) 0.036(7) -0.011(5) 0.002(4) -0.014(4)
C31 0.043(5) 0.022(5) 0.028(6) 0.003(4) 0.002(4) -0.022(4)
C32 0.037(5) 0.038(5) 0.025(5) -0.001(4) -0.002(4) -0.020(4)
C33 0.053(6) 0.042(6) 0.052(7) -0.005(5) 0.004(5) -0.023(5)
C34 0.054(6) 0.057(8) 0.050(8) 0.002(6) 0.002(5) -0.017(6)
C35 0.059(6) 0.065(8) 0.042(7) -0.003(6) -0.011(5) -0.035(6)
C36 0.055(6) 0.047(6) 0.032(6) -0.007(5) 0.008(5) -0.019(5)
C37 0.049(5) 0.034(5) 0.035(6) -0.010(4) 0.014(4) -0.025(4)
C38 0.052(5) 0.021(5) 0.027(5) -0.007(4) 0.021(4) -0.012(4)
C39 0.049(6) 0.032(5) 0.028(6) 0.003(4) 0.009(4) -0.013(4)
C40 0.068(7) 0.052(7) 0.053(8) -0.001(6) 0.023(6) -0.015(5)
C41 0.048(6) 0.078(8) 0.076(8) 0.005(6) 0.020(6) -0.016(6)
C42 0.040(6) 0.085(8) 0.056(7) 0.009(6) 0.000(5) -0.022(5)
C43 0.051(6) 0.068(7) 0.062(8) -0.002(6) -0.013(5) -0.035(5)
C44 0.040(5) 0.045(6) 0.040(6) 0.010(5) 0.003(4) -0.027(4)
C1S 0.111(10) 0.125(11) 0.117(11) -0.008(8) -0.021(7) -0.047(8)
C2S 0.079(7) 0.074(7) 0.094(8) -0.018(7) -0.016(6) -0.018(5)
C3S 0.083(7) 0.109(8) 0.111(9) -0.016(7) -0.010(6) -0.037(6)
C4S 0.070(6) 0.112(8) 0.095(8) -0.017(7) -0.017(5) -0.030(6)
C5S 0.077(6) 0.138(9) 0.086(8) -0.023(7) -0.012(5) -0.034(6)
C6S 0.082(7) 0.081(8) 0.103(9) -0.017(7) -0.026(6) -0.021(6)
C7S 0.113(13) 0.23(2) 0.168(18) 0.056(15) -0.058(12) -0.074(14)
C8S 0.064(6) 0.097(8) 0.086(9) -0.024(7) 0.007(5) -0.024(5)
C9S 0.087(8) 0.121(12) 0.141(13) -0.049(10) -0.024(8) -0.019(7)

loop_
_atom_type_symbol
_atom_type_description
_atom_type_scat_dispersion_real
_atom_type_scat_dispersion_imag
_atom_type_scat_source
C C 0.0033 0.0016 'International Tables Vol C Tables 4.2.6.8 and 6.1.1.4'
H H 0.0000 0.0000 'International Tables Vol C Tables 4.2.6.8 and 6.1.1.4'
Br Br -0.2901 2.4595 'International Tables Vol C Tables 4.2.6.8 and 6.1.1.4'

loop_
_geom_angle_atom_site_label_1
_geom_angle_atom_site_label_2
_geom_angle_atom_site_label_3
_geom_angle
C2 C1 C6 123.2(12)
C2 C1 C7 111.3(11)
C6 C1 C7 124.8(12)
C1 C2 C3 117.0(12)
C1 C2 C14 113.5(12)
C3 C2 C14 129.5(12)
C2 C3 H3 120.7
C2 C3 C4 118.5(12)
C4 C3 H3 120.7
C3 C4 H4 117.3
C5 C4 C3 125.4(13)
C5 C4 H4 117.3
C4 C5 H5 121.6
C6 C5 C4 116.8(13)
C6 C5 H5 121.6
C1 C6 H6 120.6
C5 C6 C1 118.7(14)
C5 C6 H6 120.6
C1 C7 H7 114.4
C8 C7 C1 99.4(11)
C8 C7 H7 114.4
C16 C7 C1 105.5(11)
C16 C7 H7 114.4
C16 C7 C8 107.3(11)
C9 C8 C7 125.5(15)
C9 C8 C13 121.0(14)
C13 C8 C7 113.3(12)
C8 C9 H9 122.3
C10 C9 C8 115.5(16)
C10 C9 H9 122.3
C9 C10 H10 119.5
C9 C10 C11 121.0(14)
C11 C10 H10 119.5
C10 C11 H11 118.1
C10 C11 C12 123.7(15)
C12 C11 H11 118.1
C11 C12 H12 122.2
C13 C12 C11 115.5(15)
C13 C12 H12 122.2
C8 C13 C14 108.6(12)
C12 C13 C8 123.0(13)
C12 C13 C14 128.5(14)
C2 C14 C13 108.6(12)
C2 C14 H14 110.6
C2 C14 C15 109.3(11)
C13 C14 H14 110.6
C13 C14 C15 107.2(11)
C15 C14 H14 110.6
C16 C15 C14 110.0(12)
C16 C15 C24 125.3(12)
C24 C15 C14 124.7(11)
C15 C16 C7 118.0(12)
C15 C16 C17 117.7(12)
C17 C16 C7 124.2(11)
C16 C17 Br2 118.5(10)
C18 C17 Br2 118.9(11)
C18 C17 C16 122.6(12)
C17 C18 C19 126.8(12)
C17 C18 C23 117.2(13)
C23 C18 C19 115.5(13)
C18 C19 H19 117.2
C20 C19 C18 125.7(12)
C20 C19 H19 117.2
C19 C20 H20 121.1
C19 C20 C21 117.8(12)
C21 C20 H20 121.1
C22 C21 C20 119.5(12)
C22 C21 C30 122.9(13)
C30 C21 C20 117.6(13)
C21 C22 C27 119.4(14)
C23 C22 C21 121.0(8)
C23 C22 C27 119.6(10)
C22 C23 C18 119.6(9)
C24 C23 C18 120.2(14)
C24 C23 C22 120.3(9)
C15 C24 C23 116.9(12)
C15 C24 C25 127.5(13)
C23 C24 C25 115.5(14)
C24 C25 H25 116.7
C26 C25 C24 126.6(16)
C26 C25 H25 116.7
C25 C26 H26 121.8
C25 C26 C27 116.4(13)
C27 C26 H26 121.8
C26 C27 C22 120.8(13)
C26 C27 C28 120.8(12)
C28 C27 C22 118.0(13)
C27 C28 Br1 119.5(11)
C29 C28 Br1 116.8(11)
C29 C28 C27 123.5(12)
C28 C29 C30 120.6(13)
C28 C29 C38 131.7(12)
C30 C29 C38 107.4(11)
C21 C30 C29 115.3(13)
C21 C30 C31 129.9(13)
C31 C30 C29 114.7(12)
C30 C31 H31 114.8
C30 C31 C32 102.4(10)
C30 C31 C44 104.5(10)
C32 C31 H31 114.8
C44 C31 H31 114.8
C44 C31 C32 104.0(11)
C33 C32 C31 124.6(11)
C33 C32 C37 122.0(12)
C37 C32 C31 113.4(11)
C32 C33 H33 119.4
C34 C33 C32 121.1(14)
C34 C33 H33 119.4
C33 C34 H34 122.4
C35 C34 C33 115.2(16)
C35 C34 H34 122.4
C34 C35 H35 118.0
C34 C35 C36 124.0(14)
C36 C35 H35 118.0
C35 C36 H36 120.5
C37 C36 C35 119.0(15)
C37 C36 H36 120.5
C32 C37 C38 113.2(12)
C36 C37 C32 118.1(14)
C36 C37 C38 128.2(13)
C29 C38 H38 111.3
C37 C38 C29 106.5(10)
C37 C38 H38 111.3
C37 C38 C39 112.2(11)
C39 C38 C29 103.9(11)
C39 C38 H38 111.3
C40 C39 C38 127.8(14)
C44 C39 C38 112.3(11)
C44 C39 C40 119.7(14)
C39 C40 H40 119.9
C39 C40 C41 120.3(18)
C41 C40 H40 119.9
C40 C41 H41 119.4
C42 C41 C40 121.2(16)
C42 C41 H41 119.4
C41 C42 H42 121.2
C41 C42 C43 117.5(15)
C43 C42 H42 121.2
C42 C43 H43 119.1
C42 C43 C44 121.7(15)
C44 C43 H43 119.1
C39 C44 C31 117.1(11)
C39 C44 C43 118.9(13)
C43 C44 C31 123.9(13)
C2S C1S H1S 123.2
C2S C1S C6S 114(2)
C6S C1S H1S 123.2
C1S C2S C3S 123.7(18)
C1S C2S C8S 113.7(14)
C3S C2S C8S 122.6(16)
C2S C3S H3S 118.8
C4S C3S C2S 122.3(15)
C4S C3S H3S 118.8
C3S C4S C9S 121.3(15)
C5S C4S C3S 114.9(13)
C5S C4S C9S 123.7(15)
C4S C5S H5S 119.4
C4S C5S C6S 121.3(16)
C6S C5S H5S 119.4
C1S C6S C5S 124(2)
C1S C6S C7S 112.8(17)
C5S C6S C7S 123(2)
C6S C7S H7SA 109.5
C6S C7S H7SB 109.5
C6S C7S H7SC 109.5
H7SA C7S H7SB 109.5
H7SA C7S H7SC 109.5
H7SB C7S H7SC 109.5
C2S C8S H8SA 109.5
C2S C8S H8SB 109.5
C2S C8S H8SC 109.5
H8SA C8S H8SB 109.5
H8SA C8S H8SC 109.5
H8SB C8S H8SC 109.5
C4S C9S H9SA 109.5
C4S C9S H9SB 109.5
C4S C9S H9SC 109.5
H9SA C9S H9SB 109.5
H9SA C9S H9SC 109.5
H9SB C9S H9SC 109.5

loop_
_geom_bond_atom_site_label_1
_geom_bond_atom_site_label_2
_geom_bond_distance
Br1 C28 1.888(13)
Br2 C17 1.937(12)
C1 C2 1.400(17)
C1 C6 1.452(17)
C1 C7 1.578(18)
C2 C3 1.400(17)
C2 C14 1.403(18)
C3 H3 0.9300
C3 C4 1.402(18)
C4 H4 0.9300
C4 C5 1.40(2)
C5 H5 0.9300
C5 C6 1.38(2)
C6 H6 0.9300
C7 H7 0.9800
C7 C8 1.562(19)
C7 C16 1.49(2)
C8 C9 1.420(19)
C8 C13 1.433(19)
C9 H9 0.9300
C9 C10 1.40(2)
C10 H10 0.9300
C10 C11 1.40(2)
C11 H11 0.9300
C11 C12 1.40(2)
C12 H12 0.9300
C12 C13 1.345(19)
C13 C14 1.529(18)
C14 H14 0.9800
C14 C15 1.555(18)
C15 C16 1.308(17)
C15 C24 1.372(19)
C16 C17 1.414(19)
C17 C18 1.35(2)
C18 C19 1.451(17)
C18 C23 1.438(17)
C19 H19 0.9300
C19 C20 1.341(18)
C20 H20 0.9300
C20 C21 1.437(17)
C21 C22 1.435(19)
C21 C30 1.437(19)
C22 C23 1.419(8)
C22 C27 1.448(16)
C23 C24 1.406(17)
C24 C25 1.450(17)
C25 H25 0.9300
C25 C26 1.35(2)
C26 H26 0.9300
C26 C27 1.396(18)
C27 C28 1.45(2)
C28 C29 1.347(19)
C29 C30 1.526(17)
C29 C38 1.559(18)
C30 C31 1.466(17)
C31 H31 0.9800
C31 C32 1.622(16)
C31 C44 1.530(17)
C32 C33 1.366(18)
C32 C37 1.385(17)
C33 H33 0.9300
C33 C34 1.36(2)
C34 H34 0.9300
C34 C35 1.36(2)
C35 H35 0.9300
C35 C36 1.41(2)
C36 H36 0.9300
C36 C37 1.313(18)
C37 C38 1.467(18)
C38 H38 0.9800
C38 C39 1.500(18)
C39 C40 1.369(19)
C39 C44 1.342(18)
C40 H40 0.9300
C40 C41 1.40(2)
C41 H41 0.9300
C41 C42 1.34(2)
C42 H42 0.9300
C42 C43 1.374(19)
C43 H43 0.9300
C43 C44 1.416(17)
C1S H1S 0.9300
C1S C2S 1.391(17)
C1S C6S 1.404(15)
C2S C3S 1.412(15)
C2S C8S 1.442(15)
C3S H3S 0.9300
C3S C4S 1.411(15)
C4S C5S 1.401(15)
C4S C9S 1.502(14)
C5S H5S 0.9300
C5S C6S 1.425(16)
C6S C7S 1.524(18)
C7S H7SA 0.9600
C7S H7SB 0.9600
C7S H7SC 0.9600
C8S H8SA 0.9600
C8S H8SB 0.9600
C8S H8SC 0.9600
C9S H9SA 0.9600
C9S H9SB 0.9600
C9S H9SC 0.9600

loop_
_geom_torsion_atom_site_label_1
_geom_torsion_atom_site_label_2
_geom_torsion_atom_site_label_3
_geom_torsion_atom_site_label_4
_geom_torsion
Br1 C28 C29 C30 -179.2(8)
Br1 C28 C29 C38 -6(2)
Br2 C17 C18 C19 -6.7(18)
Br2 C17 C18 C23 -178.4(8)
C1 C2 C3 C4 5.0(18)
C1 C2 C14 C13 58.8(15)
C1 C2 C14 C15 -57.8(14)
C1 C7 C8 C9 -125.0(15)
C1 C7 C8 C13 60.0(15)
C1 C7 C16 C15 -53.5(14)
C1 C7 C16 C17 129.1(12)
C2 C1 C6 C5 4(2)
C2 C1 C7 C8 -60.9(14)
C2 C1 C7 C16 50.1(14)
C2 C3 C4 C5 -3(2)
C2 C14 C15 C16 56.2(13)
C2 C14 C15 C24 -123.7(14)
C3 C2 C14 C13 -120.8(16)
C3 C2 C14 C15 122.6(15)
C3 C4 C5 C6 2(3)
C4 C5 C6 C1 -2(3)
C6 C1 C2 C3 -5.5(19)
C6 C1 C2 C14 174.8(13)
C6 C1 C7 C8 128.4(14)
C6 C1 C7 C16 -120.6(14)
C7 C1 C2 C3 -176.5(12)
C7 C1 C2 C14 3.9(16)
C7 C1 C6 C5 173.8(15)
C7 C8 C9 C10 -177.1(15)
C7 C8 C13 C12 175.0(14)
C7 C8 C13 C14 -5.0(18)
C7 C16 C17 Br2 -3.6(17)
C7 C16 C17 C18 178.6(12)
C8 C7 C16 C15 51.8(15)
C8 C7 C16 C17 -125.5(13)
C8 C9 C10 C11 5(3)
C8 C13 C14 C2 -58.0(16)
C8 C13 C14 C15 60.0(15)
C9 C8 C13 C12 0(2)
C9 C8 C13 C14 179.8(14)
C9 C10 C11 C12 -6(3)
C10 C11 C12 C13 3(3)
C11 C12 C13 C8 0(2)
C11 C12 C13 C14 179.9(14)
C12 C13 C14 C2 122.1(16)
C12 C13 C14 C15 -120.0(17)
C13 C8 C9 C10 -2(2)
C13 C14 C15 C16 -61.3(14)
C13 C14 C15 C24 118.8(13)
C14 C2 C3 C4 -175.4(15)
C14 C15 C16 C7 2.7(15)
C14 C15 C16 C17 -179.7(10)
C14 C15 C24 C23 177.9(11)
C14 C15 C24 C25 -1(2)
C15 C16 C17 Br2 179.0(9)
C15 C16 C17 C18 1.2(19)
C15 C24 C25 C26 173.5(15)
C16 C7 C8 C9 125.4(15)
C16 C7 C8 C13 -49.5(16)
C16 C15 C24 C23 -2(2)
C16 C15 C24 C25 179.3(13)
C16 C17 C18 C19 171.0(12)
C16 C17 C18 C23 -0.7(19)
C17 C18 C19 C20 175.8(14)
C17 C18 C23 C22 179.9(9)
C17 C18 C23 C24 -1.2(19)
C18 C19 C20 C21 10(2)
C18 C23 C24 C15 2.4(19)
C18 C23 C24 C25 -178.7(11)
C19 C18 C23 C22 7.3(13)
C19 C18 C23 C24 -173.8(12)
C19 C20 C21 C22 -2.8(18)
C19 C20 C21 C30 176.7(12)
C20 C21 C22 C23 -1.5(15)
C20 C21 C22 C27 179.5(10)
C20 C21 C30 C29 -176.4(10)
C20 C21 C30 C31 -0.9(19)
C21 C22 C23 C18 -1.1(10)
C21 C22 C23 C24 180.0(16)
C21 C22 C27 C26 -174.6(12)
C21 C22 C27 C28 -1.4(18)
C21 C30 C31 C32 127.4(14)
C21 C30 C31 C44 -124.4(14)
C22 C21 C30 C29 3.0(18)
C22 C21 C30 C31 178.5(11)
C22 C23 C24 C15 -178.7(9)
C22 C23 C24 C25 0.2(15)
C22 C27 C28 Br1 -177.3(8)
C22 C27 C28 C29 -1(2)
C23 C18 C19 C20 -12.4(19)
C23 C22 C27 C26 6.4(14)
C23 C22 C27 C28 179.6(9)
C23 C24 C25 C26 -5(2)
C24 C15 C16 C7 -177.3(13)
C24 C15 C16 C17 0.2(19)
C24 C25 C26 C27 10(2)
C25 C26 C27 C22 -10.5(19)
C25 C26 C27 C28 176.5(13)
C26 C27 C28 Br1 -4.1(16)
C26 C27 C28 C29 172.3(13)
C27 C22 C23 C18 177.9(14)
C27 C22 C23 C24 -1.0(10)
C27 C28 C29 C30 4(2)
C27 C28 C29 C38 178.0(12)
C28 C29 C30 C21 -5.2(18)
C28 C29 C30 C31 178.6(11)
C28 C29 C38 C37 -116.1(16)
C28 C29 C38 C39 125.4(15)
C29 C30 C31 C32 -57.0(11)
C29 C30 C31 C44 51.2(13)
C29 C38 C39 C40 -123.7(15)
C29 C38 C39 C44 61.5(15)
C30 C21 C22 C23 179.1(9)
C30 C21 C22 C27 0.1(19)
C30 C29 C38 C37 58.2(13)
C30 C29 C38 C39 -60.3(12)
C30 C31 C32 C33 -120.9(15)
C30 C31 C32 C37 57.0(13)
C30 C31 C44 C39 -54.9(16)
C30 C31 C44 C43 124.3(15)
C31 C32 C33 C34 -176.0(14)
C31 C32 C37 C36 175.3(12)
C31 C32 C37 C38 2.3(16)
C32 C31 C44 C39 52.0(15)
C32 C31 C44 C43 -128.7(14)
C32 C33 C34 C35 -5(2)
C32 C37 C38 C29 -61.1(14)
C32 C37 C38 C39 51.9(16)
C33 C32 C37 C36 -7(2)
C33 C32 C37 C38 -179.8(14)
C33 C34 C35 C36 5(3)
C34 C35 C36 C37 -6(3)
C35 C36 C37 C32 6(2)
C35 C36 C37 C38 178.1(15)
C36 C37 C38 C29 126.8(15)
C36 C37 C38 C39 -120.2(16)
C37 C32 C33 C34 6(2)
C37 C38 C39 C40 121.6(16)
C37 C38 C39 C44 -53.2(17)
C38 C29 C30 C21 179.7(11)
C38 C29 C30 C31 3.5(14)
C38 C39 C40 C41 -179.1(16)
C38 C39 C44 C31 -3.0(18)
C38 C39 C44 C43 177.7(13)
C39 C40 C41 C42 8(3)
C40 C39 C44 C31 -178.2(12)
C40 C39 C44 C43 2(2)
C40 C41 C42 C43 -9(3)
C41 C42 C43 C44 7(2)
C42 C43 C44 C31 177.0(13)
C42 C43 C44 C39 -4(2)
C44 C31 C32 C33 130.6(15)
C44 C31 C32 C37 -51.5(13)
C44 C39 C40 C41 -5(2)
C1S C2S C3S C4S -2(2)
C2S C1S C6S C5S 4(2)
C2S C1S C6S C7S 179.1(19)
C2S C3S C4S C5S 0.4(18)
C2S C3S C4S C9S -177.0(12)
C3S C4S C5S C6S 3.3(17)
C4S C5S C6S C1S -5.8(19)
C4S C5S C6S C7S 179.6(14)
C6S C1S C2S C3S 0(2)
C6S C1S C2S C8S -179.5(10)
C8S C2S C3S C4S 177.3(12)
C9S C4S C5S C6S -179.5(11)
